data_1550828
loop_
_publ_author_name
'Huskic, Igor'
'Novendra, Novendra'
'Lim, Dae-Woon'
'Topi\'c, Filip'
'Titi, Hatem M.'
'Pekov, I. V.'
'Krivovichev, S.'
'Navrotsky, Alexandra'
'Kitagawa, Hiroshi'
'Fri\<s\<ci\'c, Tomislav'

_publ_section_title
;
 Functionality in Metal-Organic Framework Minerals: Proton Conductivity,
 Stability and Potential for Polymorphism
;
_journal_name_full 'Chemical Science'
_journal_paper_doi 10.1039/C8SC05088K
_journal_year 2019
_chemical_compound_source synthetic
_chemical_formula_moiety 'Na Fe C6 O12 2-,Mg H12 O6 2+, H6 O3'
_chemical_formula_sum 'C6 H18 Fe Mg Na O21'
_chemical_formula_weight 529.35
_chemical_name_common 'Stepanovite, hexagonal polzmorph'
_chemical_name_systematic 'sodium magnesium iron(III) oxalate nonahydrate'
_chemical_properties_physical 'photo-sensitive, moisture-sensitive,Heat-sensitive,Light-sensitive,Photo-sensitive'
_space_group_crystal_system trigonal
_space_group_IT_number 158
_space_group_name_Hall 'P 3 -2"c'
_space_group_name_H-M_alt 'P 3 c 1'
_symmetry_space_group_name_Hall 'P 3 -2"c'
_symmetry_space_group_name_H-M 'P 3 c 1'
_atom_sites_solution_hydrogens difmap
_audit_creation_method SHELXL-2018/3
_audit_update_record
;
2018-09-19 deposited with the CCDC.    2019-04-01 downloaded from the CCDC.
;
_cell_angle_alpha 90
_cell_angle_beta 90
_cell_angle_gamma 120
_cell_formula_units_Z 6
_cell_length_a 16.9954(12)
_cell_length_b 16.9954(12)
_cell_length_c 12.3838(10)
_cell_measurement_reflns_used 82752
_cell_measurement_temperature 293(2)
_cell_measurement_theta_max 57.425
_cell_measurement_theta_min 4.788
_cell_volume 3097.8(4)
_computing_cell_refinement 'SAINT V8.35A, Bruker-AXS'
_computing_data_collection 'APEX 2, Bruker-AXS'
_computing_data_reduction 'SAINT V8.35A, Bruker-AXS'
_computing_structure_refinement 'SHELXL-2018/3 (Sheldrick, 2018)'
_computing_structure_solution 'SHELXT 2014/4 (Sheldrick, 2014)'
_diffrn_ambient_pressure 101325
_diffrn_ambient_temperature 297
_diffrn_measured_fraction_theta_full 0.999
_diffrn_measured_fraction_theta_max 0.997
_diffrn_measurement_device_type 'Bruker PHOTON 100 CMOS'
_diffrn_measurement_method 'omega scans'
_diffrn_radiation_probe x-ray
_diffrn_radiation_type MoK\a
_diffrn_radiation_wavelength 0.71073
_diffrn_reflns_av_R_equivalents 0.0569
_diffrn_reflns_av_unetI/netI 0.0225
_diffrn_reflns_Laue_measured_fraction_full 0.999
_diffrn_reflns_Laue_measured_fraction_max 0.997
_diffrn_reflns_limit_h_max 22
_diffrn_reflns_limit_h_min -22
_diffrn_reflns_limit_k_max 22
_diffrn_reflns_limit_k_min -22
_diffrn_reflns_limit_l_max 16
_diffrn_reflns_limit_l_min -16
_diffrn_reflns_number 78149
_diffrn_reflns_point_group_measured_fraction_full 0.999
_diffrn_reflns_point_group_measured_fraction_max 0.996
_diffrn_reflns_theta_full 25.242
_diffrn_reflns_theta_max 28.780
_diffrn_reflns_theta_min 2.397
_diffrn_source 'sealed X-ray tube'
_diffrn_source_type 'Bruker D8'
_exptl_absorpt_coefficient_mu 0.878
_exptl_absorpt_correction_T_max 0.7458
_exptl_absorpt_correction_T_min 0.6882
_exptl_absorpt_correction_type multi-scan
_exptl_absorpt_process_details 'SADABS-2012/1, G. Sheldrick'
_exptl_crystal_colour green
_exptl_crystal_density_diffrn 1.703
_exptl_crystal_description 'hexagonal prism'
_exptl_crystal_F_000 1626
_exptl_crystal_recrystallization_method Water
_exptl_crystal_size_max 0.3
_exptl_crystal_size_mid 0.2
_exptl_crystal_size_min 0.2
_refine_diff_density_max 0.551
_refine_diff_density_min -0.343
_refine_diff_density_rms 0.061
_refine_ls_abs_structure_details
;
 Refined as an inversion twin.
;
_refine_ls_abs_structure_Flack 0.41(2)
_refine_ls_extinction_method none
_refine_ls_goodness_of_fit_ref 1.033
_refine_ls_hydrogen_treatment refxyz
_refine_ls_matrix_type full
_refine_ls_number_parameters 339
_refine_ls_number_reflns 5364
_refine_ls_number_restraints 12
_refine_ls_restrained_S_all 1.033
_refine_ls_R_factor_all 0.0393
_refine_ls_R_factor_gt 0.0295
_refine_ls_shift/su_max 0.000
_refine_ls_shift/su_mean 0.000
_refine_ls_structure_factor_coef Fsqd
_refine_ls_weighting_details 'w=1/[\s^2^(Fo^2^)+(0.0378P)^2^+1.4381P] where P=(Fo^2^+2Fc^2^)/3'
_refine_ls_weighting_scheme calc
_refine_ls_wR_factor_gt 0.0744
_refine_ls_wR_factor_ref 0.0787
_reflns_Friedel_coverage 0.994
_reflns_Friedel_fraction_full 0.998
_reflns_Friedel_fraction_max 0.995
_reflns_number_gt 4591
_reflns_number_total 5364
_reflns_threshold_expression 'I > 2\s(I)'
_cod_data_source_file c8sc05088k2.cif
_cod_data_source_block StepII_297K
_cod_original_cell_volume 3097.8(5)
_cod_database_code 1550828
_shelx_shelxl_version_number 2018/3
_shelx_space_group_comment
;
The symmetry employed for this shelxl refinement is uniquely defined
by the following loop, which should always be used as a source of
symmetry information in preference to the above space-group names.
They are only intended as comments.
;

loop_
_space_group_symop_operation_xyz
'x, y, z'
'-y, x-y, z'
'-x+y, -x, z'
'-y, -x, z+1/2'
'-x+y, y, z+1/2'
'x, x-y, z+1/2'

loop_
_atom_site_label
_atom_site_type_symbol
_atom_site_fract_x
_atom_site_fract_y
_atom_site_fract_z
_atom_site_U_iso_or_equiv
_atom_site_adp_type
_atom_site_occupancy
_atom_site_site_symmetry_order
_atom_site_calc_flag
_atom_site_refinement_flags_posn
_atom_site_refinement_flags_adp
_atom_site_refinement_flags_occupancy
Fe1 Fe 0.67205(6) 0.67644(3) 0.49287(9) 0.00930(10) Uani 1 1 d . . .
Mg1 Mg 0.333333 0.666667 0.4897(3) 0.0106(6) Uani 1 3 d S T P
Na1 Na 0.34305(8) 0.3385(2) 0.4933(4) 0.0102(2) Uani 1 1 d . . .
O1 O 0.7366(2) 0.6296(2) 0.3997(3) 0.0128(7) Uani 1 1 d . . .
C1 C 0.8102(3) 0.6370(3) 0.4419(3) 0.0103(8) Uani 1 1 d . . .
Mg2 Mg 0.666667 0.333333 0.5042(2) 0.0093(5) Uani 1 3 d S T P
O2 O 0.7871(2) 0.7229(2) 0.5786(3) 0.0121(7) Uani 1 1 d . . .
C2 C 0.8403(3) 0.6936(3) 0.5476(3) 0.0105(8) Uani 1 1 d . . .
O3 O 0.8534(2) 0.6034(2) 0.4064(3) 0.0116(7) Uani 1 1 d . . .
Mg3 Mg 0.000000 0.000000 0.4957(3) 0.0089(3) Uani 1 3 d S T P
C3 C 0.5295(3) 0.5026(3) 0.5470(4) 0.0108(9) Uani 1 1 d . . .
O4 O 0.9103(2) 0.7072(2) 0.5912(3) 0.0160(7) Uani 1 1 d . . .
C4 C 0.4999(3) 0.5299(3) 0.4418(4) 0.0101(9) Uani 1 1 d . . .
O5 O 0.6098(2) 0.5606(2) 0.5797(3) 0.0134(8) Uani 1 1 d . . .
C5 C 0.6385(3) 0.8179(4) 0.5468(4) 0.0116(8) Uani 1 1 d . . .
O6 O 0.5555(3) 0.6102(2) 0.4082(3) 0.0128(8) Uani 1 1 d . . .
C6 C 0.6988(3) 0.8500(3) 0.4445(3) 0.0093(8) Uani 1 1 d . . .
O7 O 0.4774(2) 0.4295(2) 0.5896(3) 0.0155(7) Uani 1 1 d . . .
O8 O 0.4283(2) 0.4748(2) 0.3982(3) 0.0167(8) Uani 1 1 d . . .
O9 O 0.6266(2) 0.7429(2) 0.5849(3) 0.0124(7) Uani 1 1 d . . .
O10 O 0.7162(2) 0.7902(2) 0.4050(3) 0.0137(7) Uani 1 1 d . . .
O11 O 0.7257(2) 0.9260(2) 0.4077(3) 0.0141(7) Uani 1 1 d . . .
O12 O 0.6070(2) 0.8640(2) 0.5830(3) 0.0151(8) Uani 1 1 d . . .
O13 O 0.2529(2) 0.5554(2) 0.3928(3) 0.0139(7) Uani 1 1 d D . .
H13B H 0.268(3) 0.529(3) 0.344(3) 0.015 Uiso 1 1 d . U .
H13A H 0.2004(18) 0.539(3) 0.381(4) 0.015(12) Uiso 1 1 d D . .
O14 O 0.3635(2) 0.5847(2) 0.5831(3) 0.0140(7) Uani 1 1 d D . .
H14B H 0.382(4) 0.605(4) 0.642(3) 0.07(2) Uiso 1 1 d D . .
H14A H 0.336(3) 0.5286(17) 0.587(4) 0.013(12) Uiso 1 1 d D . .
O15 O 0.7778(2) 0.4129(2) 0.4086(2) 0.0155(6) Uani 1 1 d D . .
H15B H 0.794(3) 0.4656(19) 0.401(4) 0.024(14) Uiso 1 1 d D . .
H15A H 0.800(3) 0.397(3) 0.358(3) 0.015 Uiso 1 1 d . U .
O16 O 0.5552(2) 0.2503(2) 0.5994(2) 0.0154(6) Uani 1 1 d D . .
H16B H 0.518(2) 0.1938(18) 0.598(4) 0.019(12) Uiso 1 1 d D . .
H16A H 0.555(5) 0.277(4) 0.655(3) 0.07(2) Uiso 1 1 d D . .
O17 O 0.11135(19) 0.0811(2) 0.3998(2) 0.0148(5) Uani 1 1 d D . .
H17B H 0.134(3) 0.063(3) 0.350(3) 0.015 Uiso 1 1 d . U .
H17A H 0.126(3) 0.1330(18) 0.394(4) 0.021(12) Uiso 1 1 d D . .
O18 O -0.11146(19) -0.08199(19) 0.5896(2) 0.0138(5) Uani 1 1 d . . .
H18B H -0.108(4) -0.048(4) 0.644(5) 0.06(2) Uiso 1 1 d . . .
H18A H -0.145(3) -0.139(3) 0.593(3) 0.015(11) Uiso 1 1 d . . .
O19 O 0.16024(18) 0.15759(17) 0.7422(3) 0.0126(5) Uani 1 1 d D . .
H19B H 0.196(2) 0.172(3) 0.697(3) 0.015 Uiso 1 1 d . U .
H19A H 0.172(3) 0.200(3) 0.779(4) 0.035(14) Uiso 1 1 d D . .
O20 O 0.6615(2) 0.49076(19) 0.2484(3) 0.0134(6) Uani 1 1 d . . .
H20B H 0.690(4) 0.538(4) 0.279(5) 0.042(14) Uiso 1 1 d . . .
H20A H 0.638(3) 0.503(3) 0.198(4) 0.018(11) Uiso 1 1 d . . .
O21 O 0.3367(3) 0.5078(2) 0.2409(3) 0.0126(5) Uani 1 1 d D . .
H21B H 0.314(3) 0.468(3) 0.200(4) 0.015 Uiso 1 1 d . U .
H21A H 0.374(3) 0.499(3) 0.269(4) 0.025(13) Uiso 1 1 d D . .

loop_
_atom_site_aniso_label
_atom_site_aniso_U_11
_atom_site_aniso_U_22
_atom_site_aniso_U_33
_atom_site_aniso_U_23
_atom_site_aniso_U_13
_atom_site_aniso_U_12
Fe1 0.0073(3) 0.0074(3) 0.01280(17) 0.0012(4) 0.0018(2) 0.0035(2)
Mg1 0.0111(8) 0.0111(8) 0.0097(14) 0.000 0.000 0.0055(4)
Na1 0.0063(7) 0.0062(7) 0.0169(5) 0.0008(5) 0.0007(8) 0.0022(5)
O1 0.0104(14) 0.0151(15) 0.0118(15) -0.0056(12) -0.0026(11) 0.0055(12)
C1 0.007(2) 0.0072(18) 0.0121(19) -0.0024(15) 0.0000(15) 0.0004(15)
Mg2 0.0102(6) 0.0102(6) 0.0075(15) 0.000 0.000 0.0051(3)
O2 0.0061(14) 0.0096(14) 0.0188(16) -0.0018(11) 0.0045(12) 0.0025(11)
C2 0.0116(19) 0.0081(17) 0.0103(18) -0.0011(14) 0.0013(16) 0.0039(15)
O3 0.0102(14) 0.0105(14) 0.0141(15) -0.0044(11) -0.0008(12) 0.0052(11)
Mg3 0.0090(5) 0.0090(5) 0.0088(7) 0.000 0.000 0.0045(2)
C3 0.011(2) 0.012(2) 0.0108(18) -0.0003(16) -0.0009(16) 0.0067(18)
O4 0.0146(15) 0.0182(15) 0.0169(14) -0.0058(12) -0.0035(12) 0.0095(12)
C4 0.008(2) 0.013(2) 0.0118(18) 0.0000(16) -0.0009(16) 0.0080(18)
O5 0.0127(15) 0.0106(17) 0.0176(17) -0.0005(14) -0.0047(13) 0.0064(13)
C5 0.0087(18) 0.016(2) 0.0115(18) -0.0014(18) -0.0018(14) 0.0069(18)
O6 0.0157(18) 0.0107(15) 0.0114(16) 0.0010(13) -0.0042(14) 0.0061(14)
C6 0.0058(17) 0.0113(19) 0.0122(18) 0.0006(16) 0.0008(13) 0.0052(16)
O7 0.0181(16) 0.0123(16) 0.0155(16) 0.0036(13) 0.0000(13) 0.0071(14)
O8 0.0155(17) 0.0126(16) 0.0179(17) 0.0027(14) -0.0066(15) 0.0041(14)
O9 0.0111(15) 0.0123(15) 0.0166(16) 0.0043(13) 0.0034(12) 0.0079(12)
O10 0.0152(15) 0.0161(17) 0.0120(16) 0.0054(13) 0.0089(12) 0.0095(14)
O11 0.0138(15) 0.0110(14) 0.0170(16) 0.0032(11) 0.0043(11) 0.0059(13)
O12 0.0110(16) 0.0135(17) 0.0214(18) -0.0018(14) 0.0042(13) 0.0068(13)
O13 0.0113(15) 0.0124(15) 0.0139(15) -0.0035(12) -0.0004(12) 0.0029(13)
O14 0.0122(15) 0.0067(14) 0.0163(16) -0.0008(12) -0.0074(13) -0.0005(12)
O15 0.0153(15) 0.0125(14) 0.0147(15) 0.0013(11) 0.0045(12) 0.0040(12)
O16 0.0200(15) 0.0094(14) 0.0175(15) 0.0006(11) 0.0067(12) 0.0079(12)
O17 0.0164(14) 0.0119(14) 0.0125(12) 0.0010(10) 0.0047(10) 0.0043(12)
O18 0.0183(14) 0.0076(13) 0.0150(12) -0.0003(10) 0.0062(10) 0.0061(11)
O19 0.0165(13) 0.0116(12) 0.0090(10) -0.0035(11) 0.0012(10) 0.0064(10)
O20 0.0150(14) 0.0111(14) 0.0117(15) -0.0030(11) -0.0053(11) 0.0047(12)
O21 0.0172(14) 0.0161(16) 0.0089(13) -0.0005(13) -0.0025(11) 0.0117(14)

loop_
_atom_type_symbol
_atom_type_description
_atom_type_scat_dispersion_real
_atom_type_scat_dispersion_imag
_atom_type_scat_source
C C 0.0033 0.0016 'International Tables Vol C Tables 4.2.6.8 and 6.1.1.4'
H H 0.0000 0.0000 'International Tables Vol C Tables 4.2.6.8 and 6.1.1.4'
O O 0.0106 0.0060 'International Tables Vol C Tables 4.2.6.8 and 6.1.1.4'
Na Na 0.0362 0.0249 'International Tables Vol C Tables 4.2.6.8 and 6.1.1.4'
Mg Mg 0.0486 0.0363 'International Tables Vol C Tables 4.2.6.8 and 6.1.1.4'
Fe Fe 0.3463 0.8444 'International Tables Vol C Tables 4.2.6.8 and 6.1.1.4'

loop_
_geom_angle_atom_site_label_1
_geom_angle_atom_site_label_2
_geom_angle_atom_site_label_3
_geom_angle
_geom_angle_site_symmetry_1
_geom_angle_site_symmetry_3
O2 Fe1 O10 94.95(11) . .
O2 Fe1 O1 80.92(15) . .
O10 Fe1 O1 93.15(14) . .
O2 Fe1 O9 92.98(14) . .
O10 Fe1 O9 80.21(10) . .
O1 Fe1 O9 170.62(10) . .
O2 Fe1 O6 170.72(10) . .
O10 Fe1 O6 92.63(14) . .
O1 Fe1 O6 93.35(15) . .
O9 Fe1 O6 93.57(16) . .
O2 Fe1 O5 91.94(14) . .
O10 Fe1 O5 171.72(15) . .
O1 Fe1 O5 92.46(12) . .
O9 Fe1 O5 94.87(15) . .
O6 Fe1 O5 80.96(9) . .
O14 Mg1 O14 91.59(19) 3_565 2_665
O14 Mg1 O14 91.59(19) 3_565 .
O14 Mg1 O14 91.59(19) 2_665 .
O14 Mg1 O13 88.99(13) 3_565 3_565
O14 Mg1 O13 89.54(14) 2_665 3_565
O14 Mg1 O13 178.7(2) . 3_565
O14 Mg1 O13 89.53(14) 3_565 .
O14 Mg1 O13 178.7(2) 2_665 .
O14 Mg1 O13 88.99(13) . .
O13 Mg1 O13 89.88(18) 3_565 .
O14 Mg1 O13 178.7(2) 3_565 2_665
O14 Mg1 O13 88.99(13) 2_665 2_665
O14 Mg1 O13 89.53(14) . 2_665
O13 Mg1 O13 89.88(18) 3_565 2_665
O13 Mg1 O13 89.88(18) . 2_665
O8 Na1 O7 71.72(10) . .
O8 Na1 O4 165.64(13) . 2_655
O7 Na1 O4 98.12(19) . 2_655
O8 Na1 O11 102.45(19) . 3_565
O7 Na1 O11 166.3(2) . 3_565
O4 Na1 O11 89.60(12) 2_655 3_565
O8 Na1 O12 92.64(19) . 3_565
O7 Na1 O12 95.25(19) . 3_565
O4 Na1 O12 98.51(18) 2_655 3_565
O11 Na1 O12 72.37(10) 3_565 3_565
O8 Na1 O3 98.97(18) . 2_655
O7 Na1 O3 95.36(13) . 2_655
O4 Na1 O3 71.34(16) 2_655 2_655
O11 Na1 O3 97.78(17) 3_565 2_655
O12 Na1 O3 166.25(12) 3_565 2_655
O8 Na1 C6 99.99(17) . 3_565
O7 Na1 C6 145.5(2) . 3_565
O4 Na1 C6 94.08(13) 2_655 3_565
O11 Na1 C6 21.56(12) 3_565 3_565
O12 Na1 C6 50.85(13) 3_565 3_565
O3 Na1 C6 119.18(16) 2_655 3_565
O8 Na1 C1 120.37(18) . 2_655
O7 Na1 C1 101.15(15) . 2_655
O4 Na1 C1 50.34(14) 2_655 2_655
O11 Na1 C1 92.45(16) 3_565 2_655
O12 Na1 C1 146.30(16) 3_565 2_655
O3 Na1 C1 21.41(12) 2_655 2_655
C6 Na1 C1 111.42(13) 3_565 2_655
O8 Na1 C5 97.70(17) . 3_565
O7 Na1 C5 116.87(19) . 3_565
O4 Na1 C5 95.98(15) 2_655 3_565
O11 Na1 C5 50.72(12) 3_565 3_565
O12 Na1 C5 21.66(12) 3_565 3_565
O3 Na1 C5 147.03(15) 2_655 3_565
C6 Na1 C5 29.25(9) 3_565 3_565
C1 Na1 C5 133.26(10) 2_655 3_565
O8 Na1 C2 148.88(18) . 2_655
O7 Na1 C2 101.71(17) . 2_655
O4 Na1 C2 21.08(12) 2_655 2_655
O11 Na1 C2 89.55(13) 3_565 2_655
O12 Na1 C2 118.44(17) 3_565 2_655
O3 Na1 C2 50.54(14) 2_655 2_655
C6 Na1 C2 101.20(9) 3_565 2_655
C1 Na1 C2 29.33(11) 2_655 2_655
C5 Na1 C2 111.84(12) 3_565 2_655
O8 Na1 C4 21.29(12) . .
O7 Na1 C4 50.44(13) . .
O4 Na1 C4 147.39(17) 2_655 .
O11 Na1 C4 122.97(19) 3_565 .
O12 Na1 C4 93.52(16) 3_565 .
O3 Na1 C4 99.97(15) 2_655 .
C6 Na1 C4 116.72(16) 3_565 .
C1 Na1 C4 119.60(13) 2_655 .
C5 Na1 C4 105.77(15) 3_565 .
C2 Na1 C4 141.09(11) 2_655 .
O8 Na1 C3 50.49(13) . .
O7 Na1 C3 21.24(12) . .
O4 Na1 C3 118.85(18) 2_655 .
O11 Na1 C3 150.91(19) 3_565 .
O12 Na1 C3 95.84(17) 3_565 .
O3 Na1 C3 97.22(13) 2_655 .
C6 Na1 C3 137.80(16) 3_565 .
C1 Na1 C3 109.97(11) 2_655 .
C5 Na1 C3 115.28(16) 3_565 .
C2 Na1 C3 119.10(14) 2_655 .
C4 Na1 C3 29.22(7) . .
C1 O1 Fe1 114.8(3) . .
O3 C1 O1 125.9(4) . .
O3 C1 C2 120.4(4) . .
O1 C1 C2 113.7(3) . .
O3 C1 Na1 45.4(2) . 3_665
O1 C1 Na1 168.3(3) . 3_665
C2 C1 Na1 75.7(2) . 3_665
O15 Mg2 O15 90.29(17) . 3_665
O15 Mg2 O15 90.29(17) . 2_655
O15 Mg2 O15 90.29(17) 3_665 2_655
O15 Mg2 O16 90.47(13) . 3_665
O15 Mg2 O16 178.50(14) 3_665 3_665
O15 Mg2 O16 88.41(12) 2_655 3_665
O15 Mg2 O16 178.50(14) . .
O15 Mg2 O16 88.41(12) 3_665 .
O15 Mg2 O16 90.47(13) 2_655 .
O16 Mg2 O16 90.85(17) 3_665 .
O15 Mg2 O16 88.41(12) . 2_655
O15 Mg2 O16 90.47(13) 3_665 2_655
O15 Mg2 O16 178.50(15) 2_655 2_655
O16 Mg2 O16 90.85(17) 3_665 2_655
O16 Mg2 O16 90.85(17) . 2_655
C2 O2 Fe1 115.1(3) . .
O4 C2 O2 127.0(4) . .
O4 C2 C1 118.6(4) . .
O2 C2 C1 114.4(4) . .
O4 C2 Na1 43.9(2) . 3_665
O2 C2 Na1 169.2(3) . 3_665
C1 C2 Na1 74.9(2) . 3_665
C1 O3 Na1 113.2(3) . 3_665
O18 Mg3 O18 91.24(19) 3 .
O18 Mg3 O18 91.24(19) 3 2
O18 Mg3 O18 91.24(19) . 2
O18 Mg3 O17 179.3(2) 3 3
O18 Mg3 O17 88.94(12) . 3
O18 Mg3 O17 89.47(12) 2 3
O18 Mg3 O17 88.94(11) 3 2
O18 Mg3 O17 89.47(12) . 2
O18 Mg3 O17 179.3(2) 2 2
O17 Mg3 O17 90.35(19) 3 2
O18 Mg3 O17 89.47(12) 3 .
O18 Mg3 O17 179.3(2) . .
O18 Mg3 O17 88.94(12) 2 .
O17 Mg3 O17 90.35(19) 3 .
O17 Mg3 O17 90.35(19) 2 .
O7 C3 O5 126.4(5) . .
O7 C3 C4 119.1(5) . .
O5 C3 C4 114.5(5) . .
O7 C3 Na1 43.8(2) . .
O5 C3 Na1 169.3(4) . .
C4 C3 Na1 75.4(3) . .
C2 O4 Na1 115.0(3) . 3_665
O8 C4 O6 126.2(5) . .
O8 C4 C3 119.2(5) . .
O6 C4 C3 114.6(5) . .
O8 C4 Na1 43.9(2) . .
O6 C4 Na1 169.8(4) . .
C3 C4 Na1 75.4(3) . .
C3 O5 Fe1 114.7(3) . .
O12 C5 O9 126.7(4) . .
O12 C5 C6 119.6(5) . .
O9 C5 C6 113.8(5) . .
O12 C5 Na1 45.0(3) . 2_665
O9 C5 Na1 170.5(3) . 2_665
C6 C5 Na1 74.8(3) . 2_665
C4 O6 Fe1 114.9(3) . .
O11 C6 O10 125.4(4) . .
O11 C6 C5 120.7(5) . .
O10 C6 C5 113.9(5) . .
O11 C6 Na1 45.1(2) . 2_665
O10 C6 Na1 168.9(3) . 2_665
C5 C6 Na1 75.9(3) . 2_665
C3 O7 Na1 114.9(3) . .
C4 O8 Na1 114.8(3) . .
C5 O9 Fe1 115.9(3) . .
C6 O10 Fe1 115.5(3) . .
C6 O11 Na1 113.3(3) . 2_665
C5 O12 Na1 113.4(3) . 2_665
Mg1 O13 H13B 131(3) . .
Mg1 O13 H13A 122(3) . .
H13B O13 H13A 104(4) . .
Mg1 O14 H14B 113(5) . .
Mg1 O14 H14A 128(3) . .
H14B O14 H14A 108(5) . .
Mg2 O15 H15B 120(4) . .
Mg2 O15 H15A 128(3) . .
H15B O15 H15A 108(5) . .
Mg2 O16 H16B 132(3) . .
Mg2 O16 H16A 111(5) . .
H16B O16 H16A 116(6) . .
Mg3 O17 H17B 126(3) . .
Mg3 O17 H17A 118(3) . .
H17B O17 H17A 113(5) . .
Mg3 O18 H18B 105(4) . .
Mg3 O18 H18A 132(3) . .
H18B O18 H18A 121(5) . .
H19B O19 H19A 110(4) . .
H20B O20 H20A 104(5) . .
H21B O21 H21A 102(4) . .

loop_
_geom_bond_atom_site_label_1
_geom_bond_atom_site_label_2
_geom_bond_distance
_geom_bond_site_symmetry_2
Fe1 O2 2.008(4) .
Fe1 O10 2.009(4) .
Fe1 O1 2.010(4) .
Fe1 O9 2.011(4) .
Fe1 O6 2.015(4) .
Fe1 O5 2.017(4) .
Mg1 O14 2.063(4) 3_565
Mg1 O14 2.063(4) 2_665
Mg1 O14 2.063(4) .
Mg1 O13 2.073(4) 3_565
Mg1 O13 2.073(4) .
Mg1 O13 2.073(4) 2_665
Na1 O8 2.345(5) .
Na1 O7 2.345(4) .
Na1 O4 2.350(5) 2_655
Na1 O11 2.357(4) 3_565
Na1 O12 2.363(5) 3_565
Na1 O3 2.370(5) 2_655
Na1 C6 3.054(5) 3_565
Na1 C1 3.059(6) 2_655
Na1 C5 3.070(6) 3_565
Na1 C2 3.070(6) 2_655
Na1 C4 3.070(5) .
Na1 C3 3.070(5) .
O1 C1 1.304(6) .
C1 O3 1.215(6) .
C1 C2 1.552(6) .
Mg2 O15 2.060(4) .
Mg2 O15 2.060(4) 3_665
Mg2 O15 2.060(4) 2_655
Mg2 O16 2.072(4) 3_665
Mg2 O16 2.072(4) .
Mg2 O16 2.072(4) 2_655
O2 C2 1.289(6) .
C2 O4 1.218(6) .
Mg3 O18 2.060(4) 3
Mg3 O18 2.060(4) .
Mg3 O18 2.060(4) 2
Mg3 O17 2.069(4) 3
Mg3 O17 2.069(4) 2
Mg3 O17 2.069(4) .
C3 O7 1.227(6) .
C3 O5 1.286(5) .
C3 C4 1.549(4) .
C4 O8 1.229(6) .
C4 O6 1.280(6) .
C5 O12 1.234(6) .
C5 O9 1.276(6) .
C5 C6 1.546(5) .
C6 O11 1.222(6) .
C6 O10 1.289(6) .
O13 H13B 0.86(4) .
O13 H13A 0.80(2) .
O14 H14B 0.80(3) .
O14 H14A 0.83(2) .
O15 H15B 0.80(3) .
O15 H15A 0.84(4) .
O16 H16B 0.85(3) .
O16 H16A 0.83(3) .
O17 H17B 0.87(4) .
O17 H17A 0.79(2) .
O18 H18B 0.87(5) .
O18 H18A 0.84(4) .
O19 H19B 0.77(4) .
O19 H19A 0.79(3) .
O20 H20B 0.80(6) .
O20 H20A 0.82(4) .
O21 H21B 0.78(5) .
O21 H21A 0.79(3) .
